data_7714799
loop_
_publ_author_name
'Gioftsidou, Dimitra K.'
'Kallitsakis, Michael G.'
'Kavaratzi, Konstantina'
'Hatzidimitriou, Antonios G.'
'Terzidis, Michael A.'
'Lykakis, Ioannis N.'
'Angaridis, Panagiotis A.'

_publ_section_title
;
 Synergy of redox-activity and hemilability in thioamidato cobalt(III)
 complexes for the chemoselective reduction of nitroarenes to anilines:
 catalytic and mechanistic investigation.
;
_journal_issue 4
_journal_name_full 'Dalton transactions (Cambridge, England : 2003)'
_journal_page_first 1469
_journal_page_last 1481
_journal_paper_doi 10.1039/d3dt02923a
_journal_volume 53
_journal_year 2024
_chemical_formula_moiety 'C13.25 H20 Co1 N12 O1.38 S3'
_chemical_formula_sum 'C13.25 H20 Co N12 O1.38 S3'
_chemical_formula_weight 524.52
_space_group_IT_number 14
_space_group_name_Hall '-P 2ybc'
_space_group_name_H-M_alt 'P 1 21/c 1'
_symmetry_cell_setting monoclinic
_symmetry_space_group_name_H-M 'P 1 21/c 1'
_atom_sites_solution_hydrogens difmap
_atom_sites_solution_primary other
_audit_update_record
;
2020-04-09 deposited with the CCDC.	2023-12-13 downloaded from the CCDC.
;
_cell_angle_alpha 90
_cell_angle_beta 102.594(6)
_cell_angle_gamma 90
_cell_formula_units_Z 4
_cell_length_a 10.7282(13)
_cell_length_b 29.457(3)
_cell_length_c 8.1158(8)
_cell_measurement_reflns_used 199
_cell_measurement_temperature 295
_cell_measurement_theta_max 20
_cell_measurement_theta_min 10
_cell_volume 2503.1(5)
_computing_cell_refinement 'Apex2 (Bruker AXS, 2006)'
_computing_data_collection 'Apex2 (Bruker AXS, 2006)'
_computing_data_reduction 'Apex2 (Bruker AXS, 2006)'
_computing_molecular_graphics 'CAMERON (Watkin et al., 1996)'
_computing_publication_material 'CRYSTALS (Betteridge et al., 2003)'
_computing_structure_refinement 'CRYSTALS (Betteridge et al., 2003)'
_computing_structure_solution 'Superflip (Palatinus & Chapuis, 2007)'
_diffrn_ambient_temperature 295
_diffrn_measured_fraction_theta_full 0.996
_diffrn_measured_fraction_theta_max 0.980
_diffrn_measurement_device Area
_diffrn_measurement_device_type 'Bruker Kappa Apex2'
_diffrn_measurement_method '\f & \w scans'
_diffrn_radiation_monochromator graphite
_diffrn_radiation_type 'Mo K\a'
_diffrn_radiation_wavelength 0.71073
_diffrn_reflns_av_R_equivalents 0.040
_diffrn_reflns_limit_h_max 12
_diffrn_reflns_limit_h_min -13
_diffrn_reflns_limit_k_max 36
_diffrn_reflns_limit_k_min -35
_diffrn_reflns_limit_l_max 9
_diffrn_reflns_limit_l_min 0
_diffrn_reflns_number 41557
_diffrn_reflns_theta_full 25.223
_diffrn_reflns_theta_max 26.003
_diffrn_reflns_theta_min 1.383
_diffrn_standards_number 0
_exptl_absorpt_coefficient_mu 0.967
_exptl_absorpt_correction_T_max 0.87
_exptl_absorpt_correction_T_min 0.83
_exptl_absorpt_correction_type numerical
_exptl_absorpt_process_details
; 
 Analytical Absorption (De Meulenaer & Tompa, 1965) 
;
_exptl_crystal_colour pink
_exptl_crystal_density_diffrn 1.392
_exptl_crystal_density_method 'not measured'
_exptl_crystal_description prism
_exptl_crystal_F_000 1078
_exptl_crystal_size_max 0.200
_exptl_crystal_size_mid 0.190
_exptl_crystal_size_min 0.140
_refine_diff_density_max 0.42
_refine_diff_density_min -0.39
_refine_ls_extinction_method None
_refine_ls_goodness_of_fit_ref 1.0000
_refine_ls_hydrogen_treatment constr
_refine_ls_matrix_type full
_refine_ls_number_parameters 278
_refine_ls_number_reflns 4181
_refine_ls_number_restraints 3
_refine_ls_R_factor_all 0.0596
_refine_ls_R_factor_gt 0.0494
_refine_ls_shift/su_max 0.0011840
_refine_ls_shift/su_mean 0.0000603
_refine_ls_structure_factor_coef Fsqd
_refine_ls_weighting_details
;
 Method, part 1, Chebychev polynomial, (Watkin, 1994, Prince, 1982) 
 [weight] = 1.0/[A~0~*T~0~(x)+A~1~*T~1~(x) ... +A~n-1~]*T~n-1~(x)] 
 where A~i~ are the Chebychev coefficients listed below and x= Fcalc/Fmax 
 Method = Robust Weighting (Prince, 1982) 
 W = [weight] * [1-(deltaF/6*sigmaF)^2^]^2^ 
 A~i~ are: 
 1.96 2.39 0.772 
;
_refine_ls_weighting_scheme calc
_refine_ls_wR_factor_all 0.0711
_refine_ls_wR_factor_gt 0.0694
_refine_ls_wR_factor_ref 0.0694
_reflns_limit_h_max 12
_reflns_limit_h_min -13
_reflns_limit_k_max 36
_reflns_limit_k_min 0
_reflns_limit_l_max 9
_reflns_limit_l_min 0
_reflns_number_gt 4181
_reflns_number_total 4814
_reflns_threshold_expression I>2.0\s(I)
_oxford_diffrn_Wilson_B_factor 3.48
_oxford_diffrn_Wilson_scale 79.19
_oxford_refine_ls_r_factor_ref 0.0494
_oxford_refine_ls_scale 0.13722(4)
_oxford_reflns_number_all 4797
_oxford_reflns_threshold_expression_ref I>2.0\s(I)
_cod_data_source_file d3dt02923a2.cif
_cod_data_source_block I
_cod_depositor_comments
;
The following automatic conversions were performed:

data item '_atom_sites_solution_primary' value 'Other' was changed to
'other' in accordance with the
/home/data/users/saulius/crontab/automatic-downloads/rss-feeds/RSC/lib/dictionaries/cif_core.dic
dictionary named 'cif_core.dic' version 2.4.2 last updated on
2011-04-26.

Automatic conversion script
Id: cif_fix_values 8170 2020-07-09 18:12:32Z antanas 

 Adding full bibliography for 7714799--7714804.cif.
;
_cod_original_sg_symbol_H-M 'P 1 21/c 1 '
_cod_original_formula_sum 'C13.25 H20 Co1 N12 O1.38 S3'
_cod_database_code 7714799

loop_
_symmetry_equiv_pos_as_xyz
x,y,z
-x,-y,-z
-x,y+1/2,-z+1/2
x,-y+1/2,z+1/2

loop_
_atom_site_label
_atom_site_type_symbol
_atom_site_fract_x
_atom_site_fract_y
_atom_site_fract_z
_atom_site_U_iso_or_equiv
_atom_site_occupancy
_atom_site_adp_type
_atom_site_refinement_flags_posn
_atom_site_refinement_flags_adp
_atom_site_refinement_flags_occupancy
_atom_site_disorder_assembly
_atom_site_disorder_group
_atom_site_attached_hydrogens
Co2 Co 0.39319(4) 0.634798(12) 0.01204(5) 0.0463 1.0000 Uani . . . . . .
S1 S 0.46401(8) 0.62167(2) 0.29531(10) 0.0520 1.0000 Uani . . . . . .
S3 S 0.29316(7) 0.64124(2) -0.26819(9) 0.0458 1.0000 Uani . . . . . .
S11 S 0.59260(8) 0.63104(2) -0.03875(11) 0.0527 1.0000 Uani . . . . . .
N1 N 0.4592(2) 0.69634(7) 0.0125(3) 0.0445 1.0000 Uani . . . . . .
N2 N 0.6525(2) 0.71972(8) -0.0609(3) 0.0489 1.0000 Uani . . . . . .
N3 N 0.3164(2) 0.74766(8) 0.0836(3) 0.0521 1.0000 Uani . . . . . .
N4 N 0.6927(2) 0.79528(8) -0.0891(3) 0.0572 1.0000 Uani . . . . . .
N5 N 0.2116(2) 0.64903(8) -0.0013(3) 0.0467 1.0000 Uani . . . . . .
N6 N 0.0556(2) 0.66638(9) -0.2492(3) 0.0564 1.0000 Uani . . . . . .
N7 N 0.1727(3) 0.65451(10) 0.2666(3) 0.0686 1.0000 Uani . . . . . .
N8 N -0.1447(3) 0.68965(11) -0.2272(4) 0.0767 1.0000 Uani . . . . . .
N9 N 0.3730(2) 0.56988(7) 0.0512(3) 0.0482 1.0000 Uani . . . . . .
N10 N 0.4379(3) 0.53102(8) 0.3140(3) 0.0562 1.0000 Uani . . . . . .
N11 N 0.2875(3) 0.53219(9) -0.1951(3) 0.0628 1.0000 Uani . . . . . .
N12 N 0.4099(3) 0.45478(8) 0.3324(3) 0.0665 1.0000 Uani . . . . . .
O1 O -0.0129(5) 0.70301(16) 0.4287(6) 0.0783(14) 0.5000 Uiso D . . . 1 .
O2 O 0.8023(7) 0.5454(2) 0.4350(9) 0.117(2) 0.5000 Uiso D . . . 2 .
O3 O 1.0602(14) 0.5417(5) 0.2907(19) 0.130(5) 0.2500 Uiso D . . . . .
O4 O 1.0000 0.5000 0.0000 0.123(6) 0.2500 Uiso S . . . . .
C1 C 0.5742(3) 0.68906(9) -0.0290(4) 0.0468 1.0000 Uani . . . . . .
C2 C 0.4260(3) 0.74017(9) 0.0370(4) 0.0454 1.0000 Uani . . . . . .
C3 C 0.5040(3) 0.77406(9) 0.0023(4) 0.0489 1.0000 Uani . . . . . .
C4 C 0.6141(3) 0.76354(9) -0.0476(4) 0.0484 1.0000 Uani . . . . . .
C5 C 0.1703(3) 0.65367(10) -0.1680(4) 0.0474 1.0000 Uani . . . . . .
C6 C 0.1265(3) 0.65832(11) 0.0953(4) 0.0558 1.0000 Uani . . . . . .
C7 C 0.0050(3) 0.67166(12) 0.0248(4) 0.0629 1.0000 Uani . . . . . .
C8 C -0.0275(3) 0.67514(12) -0.1468(4) 0.0626 1.0000 Uani . . . . . .
C9 C 0.4226(3) 0.56710(9) 0.2179(4) 0.0506 1.0000 Uani . . . . . .
C10 C 0.3353(3) 0.53089(10) -0.0306(4) 0.0536 1.0000 Uani . . . . . .
C11 C 0.3465(3) 0.49050(10) 0.0608(4) 0.0579 1.0000 Uani . . . . . .
C12 C 0.3984(3) 0.49178(10) 0.2311(4) 0.0585 1.0000 Uani . . . . . .
C13 C -0.0529(8) 0.6555(2) 0.4150(10) 0.081(2) 0.5000 Uiso D . . . 1 .
C14 C 0.8253(12) 0.5851(3) 0.3406(14) 0.138(4) 0.5000 Uiso D . . . 2 .
C15 C 1.082(2) 0.4947(5) 0.343(3) 0.140(8) 0.2500 Uiso D . . . . .
H11 H 0.0261 0.7138 0.5168 0.1179 0.5000 Uiso R . . . 1 .
H21 H 0.7420 0.5437 0.4801 0.1782 0.5000 Uiso R . . . 2 .
H31 H 0.4811 0.8038 0.0158 0.0595 1.0000 Uiso R . . . . .
H32 H 0.2639 0.7263 0.0918 0.0629 1.0000 Uiso R . . . . .
H41 H 0.6654 0.8227 -0.1106 0.0695 1.0000 Uiso R . . . . .
H42 H 0.7505 0.7868 -0.1395 0.0695 1.0000 Uiso R . . . . .
H71 H -0.0540 0.6779 0.0896 0.0767 1.0000 Uiso R . . . . .
H72 H 0.1369 0.6697 0.3321 0.0839 1.0000 Uiso R . . . . .
H81 H -0.2090 0.6862 -0.1799 0.0927 1.0000 Uiso R . . . . .
H82 H -0.1637 0.6933 -0.3377 0.0926 1.0000 Uiso R . . . . .
H111 H 0.3180 0.4632 0.0070 0.0702 1.0000 Uiso R . . . . .
H112 H 0.2696 0.5080 -0.2498 0.0752 1.0000 Uiso R . . . . .
H121 H 0.4011 0.4284 0.2872 0.0806 1.0000 Uiso R . . . . .
H122 H 0.4593 0.4568 0.4328 0.0808 1.0000 Uiso R . . . . .
H131 H 0.0087 0.6367 0.4835 0.1223 0.5000 Uiso R . . . 1 .
H132 H -0.1303 0.6521 0.4498 0.1225 0.5000 Uiso R . . . 1 .
H133 H -0.0651 0.6392 0.3111 0.1225 0.5000 Uiso R . . . 1 .
H141 H 0.8593 0.6088 0.4192 0.2090 0.5000 Uiso R . . . 2 .
H142 H 0.8871 0.5773 0.2748 0.2090 0.5000 Uiso R . . . 2 .
H143 H 0.7467 0.5947 0.2679 0.2090 0.5000 Uiso R . . . 2 .
H144 H 0.2530 0.6450 0.3021 0.0831 1.0000 Uiso R . . . . .
H145 H 0.3042 0.7735 0.1236 0.0625 1.0000 Uiso R . . . . .
H146 H 0.2993 0.5558 -0.2520 0.0756 1.0000 Uiso R . . . . .
H33 H 1.0409 0.5285 0.1982 0.1544 0.2500 Uiso R . . . . .
H151 H 1.1108 0.4940 0.4627 0.1579 0.2500 Uiso R . . . . .
H152 H 1.1455 0.4818 0.2922 0.1579 0.2500 Uiso R . . . . .
H153 H 1.0053 0.4778 0.3117 0.1579 0.2500 Uiso R . . . . .

loop_
_atom_site_aniso_label
_atom_site_aniso_U_11
_atom_site_aniso_U_22
_atom_site_aniso_U_33
_atom_site_aniso_U_23
_atom_site_aniso_U_13
_atom_site_aniso_U_12
Co2 0.0557(2) 0.03477(18) 0.0479(2) 0.00130(16) 0.01029(18) 0.00383(17)
S1 0.0640(5) 0.0376(3) 0.0507(4) -0.0010(3) 0.0043(4) 0.0023(3)
S3 0.0518(4) 0.0427(4) 0.0452(4) 0.0028(3) 0.0154(3) 0.0044(3)
S11 0.0531(4) 0.0392(4) 0.0660(5) -0.0019(3) 0.0135(4) 0.0076(3)
N1 0.0483(14) 0.0344(11) 0.0512(14) -0.0001(10) 0.0118(11) 0.0023(10)
N2 0.0498(14) 0.0406(12) 0.0559(15) -0.0012(11) 0.0109(12) -0.0009(11)
N3 0.0546(16) 0.0348(12) 0.0684(17) -0.0010(11) 0.0171(13) 0.0036(11)
N4 0.0572(16) 0.0465(14) 0.0669(17) 0.0033(12) 0.0119(13) -0.0043(12)
N5 0.0487(14) 0.0484(13) 0.0455(14) 0.0010(11) 0.0156(11) 0.0051(11)
N6 0.0537(16) 0.0685(17) 0.0483(15) 0.0041(12) 0.0139(13) 0.0079(13)
N7 0.0649(18) 0.093(2) 0.0504(16) -0.0012(15) 0.0184(14) 0.0136(16)
N8 0.0613(19) 0.109(3) 0.0602(18) 0.0103(17) 0.0148(15) 0.0215(17)
N9 0.0600(16) 0.0360(12) 0.0466(14) 0.0021(10) 0.0071(12) 0.0002(11)
N10 0.0766(18) 0.0393(13) 0.0501(15) 0.0043(11) 0.0082(13) 0.0030(12)
N11 0.089(2) 0.0430(14) 0.0510(16) 0.0008(12) 0.0029(15) -0.0042(14)
N12 0.097(2) 0.0406(13) 0.0565(16) 0.0064(12) 0.0049(15) -0.0027(14)
C1 0.0503(17) 0.0372(14) 0.0528(17) -0.0014(12) 0.0109(14) 0.0046(12)
C2 0.0486(17) 0.0378(14) 0.0494(17) 0.0007(12) 0.0101(13) 0.0019(12)
C3 0.0563(18) 0.0361(13) 0.0533(17) -0.0001(13) 0.0094(14) 0.0017(13)
C4 0.0518(18) 0.0413(15) 0.0513(18) 0.0036(12) 0.0093(14) -0.0039(13)
C5 0.0498(17) 0.0497(16) 0.0435(17) 0.0019(13) 0.0123(13) 0.0029(13)
C6 0.056(2) 0.065(2) 0.0475(18) 0.0013(15) 0.0143(15) 0.0070(16)
C7 0.058(2) 0.081(2) 0.053(2) 0.0021(17) 0.0209(16) 0.0119(18)
C8 0.056(2) 0.080(2) 0.052(2) 0.0042(17) 0.0126(16) 0.0117(17)
C9 0.0648(19) 0.0353(14) 0.0496(18) 0.0007(12) 0.0080(15) 0.0041(14)
C10 0.068(2) 0.0400(15) 0.0494(18) 0.0028(13) 0.0061(15) 0.0033(14)
C11 0.081(2) 0.0365(15) 0.0514(19) 0.0004(13) 0.0046(16) 0.0003(14)
C12 0.079(2) 0.0426(16) 0.0510(19) 0.0036(13) 0.0067(16) 0.0007(15)

loop_
_atom_type_symbol
_atom_type_scat_dispersion_real
_atom_type_scat_dispersion_imag
_atom_type_scat_Cromer_Mann_a1
_atom_type_scat_Cromer_Mann_b1
_atom_type_scat_Cromer_Mann_a2
_atom_type_scat_Cromer_Mann_b2
_atom_type_scat_Cromer_Mann_a3
_atom_type_scat_Cromer_Mann_b3
_atom_type_scat_Cromer_Mann_a4
_atom_type_scat_Cromer_Mann_b4
_atom_type_scat_Cromer_Mann_c
_atom_type_scat_source
C 0.0033 0.0016 2.3100 20.8439 1.0200 10.2075 1.5886 0.5687 0.8650 51.6512 0.2156 'International Tables Vol C 4.2.6.8 and 6.1.1.4'
H 0.0000 0.0000 0.4930 10.5109 0.3229 26.1257 0.1402 3.1424 0.0408 57.7998 0.0030 'International Tables Vol C 4.2.6.8 and 6.1.1.4'
N 0.0061 0.0033 12.2126 0.0057 3.1322 9.8933 2.0125 28.9975 1.1663 0.5826 -11.5290 'International Tables Vol C 4.2.6.8 and 6.1.1.4'
O 0.0106 0.0060 3.0485 13.2771 2.2868 5.7011 1.5463 0.3239 0.8670 32.9089 0.2508 'International Tables Vol C 4.2.6.8 and 6.1.1.4'
S 0.1246 0.1234 6.9053 1.4679 5.2034 22.2151 1.4379 0.2536 1.5863 56.1720 0.8669 'International Tables Vol C 4.2.6.8 and 6.1.1.4'
Co 0.3494 0.9721 12.2841 4.2791 7.3409 0.2784 4.0034 13.5359 2.3488 71.1692 1.0118 'International Tables Vol C 4.2.6.8 and 6.1.1.4'

loop_
_geom_angle_atom_site_label_1
_geom_angle_site_symmetry_1
_geom_angle_atom_site_label_2
_geom_angle_site_symmetry_2
_geom_angle_atom_site_label_3
_geom_angle_site_symmetry_3
_geom_angle
_geom_angle_publ_flag
S1 . Co2 . S3 . 170.63(3) yes
S1 . Co2 . S11 . 93.13(3) yes
S3 . Co2 . S11 . 94.56(3) yes
S1 . Co2 . N1 . 96.56(7) yes
S3 . Co2 . N1 . 90.93(7) yes
S11 . Co2 . N1 . 71.86(7) yes
S1 . Co2 . N5 . 101.44(7) yes
S3 . Co2 . N5 . 71.71(7) yes
S11 . Co2 . N5 . 163.72(7) yes
N1 . Co2 . N5 . 99.01(10) yes
S1 . Co2 . N9 . 72.34(7) yes
S3 . Co2 . N9 . 101.34(7) yes
S11 . Co2 . N9 . 97.12(8) yes
N1 . Co2 . N9 . 164.26(10) yes
N5 . Co2 . N9 . 94.22(10) yes
Co2 . S1 . C9 . 77.98(10) yes
Co2 . S3 . C5 . 77.99(10) yes
Co2 . S11 . C1 . 79.72(10) yes
Co2 . N1 . C1 . 101.61(17) yes
Co2 . N1 . C2 . 140.8(2) yes
C1 . N1 . C2 . 117.6(2) yes
C1 . N2 . C4 . 115.0(3) yes
C2 . N3 . H32 . 122.5 no
C2 . N3 . H145 . 118.5 no
H32 . N3 . H145 . 118.1 no
C4 . N4 . H41 . 119.7 no
C4 . N4 . H42 . 118.5 no
H41 . N4 . H42 . 115.2 no
Co2 . N5 . C5 . 100.51(18) yes
Co2 . N5 . C6 . 142.5(2) yes
C5 . N5 . C6 . 116.7(3) yes
C5 . N6 . C8 . 114.2(3) yes
C6 . N7 . H72 . 118.6 no
C6 . N7 . H144 . 117.5 no
H72 . N7 . H144 . 120.0 no
C8 . N8 . H81 . 119.7 no
C8 . N8 . H82 . 120.9 no
H81 . N8 . H82 . 115.8 no
Co2 . N9 . C9 . 100.91(17) yes
Co2 . N9 . C10 . 141.9(2) yes
C9 . N9 . C10 . 117.1(2) yes
C9 . N10 . C12 . 114.3(3) yes
C10 . N11 . H112 . 120.2 no
C10 . N11 . H146 . 119.7 no
H112 . N11 . H146 . 116.5 no
C12 . N12 . H121 . 118.9 no
C12 . N12 . H122 . 118.0 no
H121 . N12 . H122 . 116.8 no
C13 . O1 . H11 . 122.0 no
C14 . O2 . H21 . 122.3 no
C15 . O3 . H33 . 79.3 no
S11 . C1 . N1 . 106.6(2) yes
S11 . C1 . N2 . 126.5(2) yes
N1 . C1 . N2 . 126.8(2) yes
N1 . C2 . N3 . 118.2(3) yes
N1 . C2 . C3 . 117.9(3) yes
N3 . C2 . C3 . 123.7(3) yes
C2 . C3 . C4 . 120.2(3) yes
C2 . C3 . H31 . 118.5 no
C4 . C3 . H31 . 121.3 no
N2 . C4 . C3 . 122.2(3) yes
N2 . C4 . N4 . 114.8(3) yes
C3 . C4 . N4 . 123.0(3) yes
S3 . C5 . N5 . 109.6(2) yes
S3 . C5 . N6 . 123.3(2) yes
N5 . C5 . N6 . 127.1(3) yes
N7 . C6 . N5 . 115.4(3) yes
N7 . C6 . C7 . 123.3(3) yes
N5 . C6 . C7 . 121.3(3) yes
C6 . C7 . C8 . 117.3(3) yes
C6 . C7 . H71 . 121.9 no
C8 . C7 . H71 . 120.8 no
N6 . C8 . C7 . 123.4(3) yes
N6 . C8 . N8 . 115.2(3) yes
C7 . C8 . N8 . 121.3(3) yes
S1 . C9 . N9 . 108.6(2) yes
S1 . C9 . N10 . 123.0(2) yes
N9 . C9 . N10 . 128.4(3) yes
N9 . C10 . N11 . 118.9(3) yes
N9 . C10 . C11 . 119.0(3) yes
N11 . C10 . C11 . 122.1(3) yes
C10 . C11 . C12 . 118.8(3) yes
C10 . C11 . H111 . 120.4 no
C12 . C11 . H111 . 120.9 no
C11 . C12 . N10 . 122.4(3) yes
C11 . C12 . N12 . 123.5(3) yes
N10 . C12 . N12 . 114.0(3) yes
O1 . C13 . H131 . 111.1 no
O1 . C13 . H132 . 110.2 no
H131 . C13 . H132 . 108.2 no
O1 . C13 . H133 . 122.0 no
H131 . C13 . H133 . 99.7 no
H132 . C13 . H133 . 104.6 no
O2 . C14 . H141 . 108.6 no
O2 . C14 . H142 . 108.5 no
H141 . C14 . H142 . 109.4 no
O2 . C14 . H143 . 109.5 no
H141 . C14 . H143 . 110.4 no
H142 . C14 . H143 . 110.3 no
O3 . C15 . H151 . 108.4 no
O3 . C15 . H152 . 109.8 no
H151 . C15 . H152 . 109.5 no
O3 . C15 . H153 . 110.2 no
H151 . C15 . H153 . 109.5 no
H152 . C15 . H153 . 109.5 no

loop_
_geom_bond_atom_site_label_1
_geom_bond_site_symmetry_1
_geom_bond_atom_site_label_2
_geom_bond_site_symmetry_2
_geom_bond_distance
_geom_bond_publ_flag
Co2 . S1 . 2.2914(9) yes
Co2 . S3 . 2.3012(8) yes
Co2 . S11 . 2.2679(9) yes
Co2 . N1 . 1.946(2) yes
Co2 . N5 . 1.973(2) yes
Co2 . N9 . 1.958(2) yes
S1 . C9 . 1.748(3) yes
S3 . C5 . 1.732(3) yes
S11 . C1 . 1.724(3) yes
N1 . C1 . 1.366(4) yes
N1 . C2 . 1.365(3) yes
N2 . C1 . 1.298(4) yes
N2 . C4 . 1.367(3) yes
N3 . C2 . 1.329(4) yes
N3 . H32 . 0.858 no
N3 . H145 . 0.850 no
N4 . C4 . 1.350(4) yes
N4 . H41 . 0.862 no
N4 . H42 . 0.852 no
N5 . C5 . 1.336(3) yes
N5 . C6 . 1.354(4) yes
N6 . C5 . 1.318(4) yes
N6 . C8 . 1.370(4) yes
N7 . C6 . 1.375(4) yes
N7 . H72 . 0.848 no
N7 . H144 . 0.892 no
N8 . C8 . 1.354(4) yes
N8 . H81 . 0.865 no
N8 . H82 . 0.881 no
N9 . C9 . 1.344(4) yes
N9 . C10 . 1.344(4) yes
N10 . C9 . 1.307(3) yes
N10 . C12 . 1.358(4) yes
N11 . C10 . 1.322(4) yes
N11 . H112 . 0.840 no
N11 . H146 . 0.859 no
N12 . C12 . 1.354(4) yes
N12 . H121 . 0.855 no
N12 . H122 . 0.871 no
O1 . C13 . 1.461(4) yes
O1 . H11 . 0.810 no
O2 . C14 . 1.449(5) yes
O2 . H21 . 0.812 no
O3 . C15 . 1.452(5) yes
O3 . H33 . 0.830 no
C2 . C3 . 1.371(4) yes
C3 . C4 . 1.365(4) yes
C3 . H31 . 0.923 no
C6 . C7 . 1.362(4) yes
C7 . C8 . 1.363(4) yes
C7 . H71 . 0.925 no
C10 . C11 . 1.393(4) yes
C11 . C12 . 1.374(4) yes
C11 . H111 . 0.934 no
C13 . H131 . 0.944 no
C13 . H132 . 0.939 no
C13 . H133 . 0.955 no
C14 . H141 . 0.963 no
C14 . H142 . 0.965 no
C14 . H143 . 0.960 no
C15 . H151 . 0.950 no
C15 . H152 . 0.950 no
C15 . H153 . 0.950 no

loop_
_geom_hbond_atom_site_label_D
_geom_hbond_site_symmetry_D
_geom_hbond_atom_site_label_H
_geom_hbond_site_symmetry_H
_geom_hbond_atom_site_label_A
_geom_hbond_site_symmetry_A
_geom_hbond_angle_DHA
_geom_hbond_distance_DH
_geom_hbond_distance_HA
_geom_hbond_distance_DA
_geom_hbond_publ_flag
O2 . H21 . N12 2_666 168 0.81 2.46 3.259(7) yes
N3 . H32 . N5 . 141 0.86 2.42 3.137(7) yes
N3 . H32 . C6 . 173 0.86 2.49 3.342(7) yes
N4 . H42 . O1 4_664 132 0.85 2.50 3.131(7) yes
N7 . H72 . O1 . 160 0.85 2.17 2.980(7) yes
N7 . H72 . C13 . 129 0.85 2.32 2.929(7) yes
N8 . H81 . N2 1_455 146 0.87 2.18 2.935(7) yes
N8 . H82 . N4 4_464 152 0.88 2.30 3.104(7) yes
N11 . H112 . O2 2_665 167 0.84 2.20 3.021(7) yes
N12 . H122 . N10 2_666 172 0.87 2.14 3.006(7) yes
C13 . H132 . N4 4_465 128 0.94 2.42 3.084(7) yes
C14 . H141 . C13 1_655 136 0.96 1.67 2.454(7) yes
C14 . H142 . O3 . 142 0.97 2.11 2.932(7) yes
O3 . H33 . O4 . 180 0.83 1.78 2.613(7) yes
C15 . H151 . O2 2_766 124 0.95 1.60 2.279(7) yes
